data_1553875
loop_
_publ_author_name
'Jiang, Bo'
'Shi, Min'

_publ_section_title
;
 Rhodium(ii)-catalyzed intermolecular [3 + 2] annulation of N-vinyl
 indoles with N-tosyl-1,2,3-triazoles via an aza-vinyl Rh carbene
;
_journal_issue 12
_journal_name_full 'Organic Chemistry Frontiers'
_journal_page_first 2459
_journal_paper_doi 10.1039/C7QO00703E
_journal_volume 4
_journal_year 2017
_chemical_formula_sum 'C25 H24 Br2 N2 O3 S'
_chemical_formula_weight 592.34
_space_group_crystal_system triclinic
_space_group_IT_number 2
_space_group_name_Hall '-P 1'
_space_group_name_H-M_alt 'P -1'
_atom_sites_solution_hydrogens mixed
_audit_creation_method SHELXL-2013
_audit_update_record
;
2017-07-13 deposited with the CCDC.
2017-09-08 downloaded from the CCDC.
;
_cell_angle_alpha 117.552(3)
_cell_angle_beta 101.368(4)
_cell_angle_gamma 92.964(4)
_cell_formula_units_Z 2
_cell_length_a 8.4549(14)
_cell_length_b 13.872(2)
_cell_length_c 14.009(2)
_cell_measurement_reflns_used 1590
_cell_measurement_temperature 293(2)
_cell_measurement_theta_max 41.086
_cell_measurement_theta_min 4.982
_cell_volume 1408.7(4)
_computing_cell_refinement 'Bruker SMART'
_computing_data_collection 'Bruker SMART'
_computing_data_reduction 'Bruker SHELXTL'
_computing_molecular_graphics 'Bruker SHELXTL'
_computing_publication_material 'Bruker SHELXTL'
_computing_structure_refinement 'SHELXL-2013 (Sheldrick, 2013)'
_computing_structure_solution 'Bruker SHELXTL'
_diffrn_ambient_temperature 293(2)
_diffrn_measured_fraction_theta_full 0.999
_diffrn_measured_fraction_theta_max 0.999
_diffrn_measurement_device_type 'CCD area detector'
_diffrn_measurement_method 'phi and omega scans'
_diffrn_radiation_type MoK\a
_diffrn_radiation_wavelength 0.71073
_diffrn_reflns_av_R_equivalents 0.0400
_diffrn_reflns_av_unetI/netI 0.0823
_diffrn_reflns_Laue_measured_fraction_full 0.999
_diffrn_reflns_Laue_measured_fraction_max 0.999
_diffrn_reflns_limit_h_max 9
_diffrn_reflns_limit_h_min -10
_diffrn_reflns_limit_k_max 14
_diffrn_reflns_limit_k_min -16
_diffrn_reflns_limit_l_max 16
_diffrn_reflns_limit_l_min -14
_diffrn_reflns_number 8150
_diffrn_reflns_point_group_measured_fraction_full 0.999
_diffrn_reflns_point_group_measured_fraction_max 0.999
_diffrn_reflns_theta_full 25.242
_diffrn_reflns_theta_max 25.499
_diffrn_reflns_theta_min 1.679
_exptl_absorpt_coefficient_mu 2.977
_exptl_absorpt_correction_T_max 0.7456
_exptl_absorpt_correction_T_min 0.4434
_exptl_absorpt_correction_type multi-scan
_exptl_absorpt_process_details sadabs
_exptl_crystal_colour colorless
_exptl_crystal_density_diffrn 1.396
_exptl_crystal_description prismatic
_exptl_crystal_F_000 596
_exptl_crystal_size_max 0.220
_exptl_crystal_size_mid 0.200
_exptl_crystal_size_min 0.160
_platon_squeeze_details
;
;
_refine_diff_density_max 0.550
_refine_diff_density_min -0.417
_refine_diff_density_rms 0.070
_refine_ls_extinction_method none
_refine_ls_goodness_of_fit_ref 0.919
_refine_ls_hydrogen_treatment mixed
_refine_ls_matrix_type full
_refine_ls_number_parameters 304
_refine_ls_number_reflns 5227
_refine_ls_number_restraints 1
_refine_ls_restrained_S_all 0.919
_refine_ls_R_factor_all 0.0839
_refine_ls_R_factor_gt 0.0508
_refine_ls_shift/su_max 0.000
_refine_ls_shift/su_mean 0.000
_refine_ls_structure_factor_coef Fsqd
_refine_ls_weighting_details 'w=1/[\s^2^(Fo^2^)+(0.0614P)^2^] where P=(Fo^2^+2Fc^2^)/3'
_refine_ls_weighting_scheme calc
_refine_ls_wR_factor_gt 0.1210
_refine_ls_wR_factor_ref 0.1326
_reflns_Friedel_coverage 0.000
_reflns_number_gt 3182
_reflns_number_total 5227
_reflns_threshold_expression 'I > 2\s(I)'
_cod_data_source_file c7qo00703e2.cif
_cod_data_source_block cd17395
_cod_database_code 1553875
_shelx_space_group_comment
; 
The symmetry employed for this shelxl refinement is uniquely defined 
by the following loop, which should always be used as a source of 
symmetry information in preference to the above space-group names. 
They are only intended as comments. 
;
_shelx_estimated_absorpt_t_min 0.560
_shelx_estimated_absorpt_t_max 0.647
_shelxl_version_number 2013-4

loop_
_space_group_symop_operation_xyz
'x, y, z'
'-x, -y, -z'

loop_
_atom_site_label
_atom_site_type_symbol
_atom_site_fract_x
_atom_site_fract_y
_atom_site_fract_z
_atom_site_U_iso_or_equiv
_atom_site_adp_type
_atom_site_occupancy
_atom_site_site_symmetry_order
_atom_site_calc_flag
_atom_site_refinement_flags_posn
_atom_site_refinement_flags_adp
Br1 Br 0.76151(6) 0.35291(4) 0.18771(5) 0.0773(2) Uani 1 1 d . .
Br2 Br 0.93748(6) 0.81821(4) 0.42608(5) 0.0881(2) Uani 1 1 d . .
S1 S 0.29541(15) 0.92215(9) 0.29400(10) 0.0702(4) Uani 1 1 d . .
N1 N 0.5475(4) 0.7952(3) 0.3821(3) 0.0584(10) Uani 1 1 d D .
N2 N 0.2860(4) 0.7978(3) 0.2729(3) 0.0580(9) Uani 1 1 d . .
O1 O 0.3357(4) 0.9892(2) 0.4119(3) 0.0838(10) Uani 1 1 d . .
O2 O 0.1485(4) 0.9274(2) 0.2273(3) 0.0885(11) Uani 1 1 d . .
O3 O 0.2419(3) 0.5983(2) 0.3475(2) 0.0562(7) Uani 1 1 d . .
C1 C 0.6133(4) 0.7010(3) 0.3458(3) 0.0479(10) Uani 1 1 d . .
C2 C 0.7781(5) 0.6894(3) 0.3544(3) 0.0575(11) Uani 1 1 d . .
C3 C 0.8223(5) 0.5864(3) 0.3092(3) 0.0543(10) Uani 1 1 d . .
H3 H 0.9318 0.5785 0.3156 0.065 Uiso 1 1 calc R U
C4 C 0.7013(5) 0.4955(3) 0.2544(3) 0.0492(10) Uani 1 1 d . .
C5 C 0.5381(4) 0.5029(3) 0.2436(3) 0.0433(9) Uani 1 1 d . .
H5 H 0.4585 0.4401 0.2066 0.052 Uiso 1 1 calc R U
C6 C 0.4961(4) 0.6070(3) 0.2894(3) 0.0416(9) Uani 1 1 d . .
C7 C 0.3283(4) 0.6405(3) 0.2943(3) 0.0457(9) Uani 1 1 d . .
C8 C 0.3722(5) 0.7691(3) 0.3555(3) 0.0525(10) Uani 1 1 d . .
H8 H 0.3319 0.8018 0.4230 0.063 Uiso 1 1 calc R U
C9 C 0.2611(5) 0.7044(3) 0.1622(3) 0.0563(11) Uani 1 1 d . .
H9A H 0.3604 0.6979 0.1365 0.068 Uiso 1 1 calc R U
H9B H 0.1741 0.7099 0.1091 0.068 Uiso 1 1 calc R U
C10 C 0.2145(4) 0.6102(3) 0.1811(3) 0.0464(9) Uani 1 1 d . .
H10 H 0.1036 0.6147 0.1921 0.056 Uiso 1 1 calc R U
C11 C 0.2088(5) 0.4952(3) 0.0888(3) 0.0476(10) Uani 1 1 d . .
C12 C 0.1297(5) 0.4063(4) 0.0898(4) 0.0631(12) Uani 1 1 d . .
H12 H 0.0777 0.4182 0.1461 0.076 Uiso 1 1 calc R U
C13 C 0.1266(7) 0.3006(4) 0.0092(5) 0.0800(15) Uani 1 1 d . .
H13 H 0.0745 0.2417 0.0121 0.096 Uiso 1 1 calc R U
C14 C 0.1990(7) 0.2812(4) -0.0749(4) 0.0803(16) Uani 1 1 d . .
H14 H 0.1953 0.2095 -0.1303 0.096 Uiso 1 1 calc R U
C15 C 0.2756(7) 0.3666(4) -0.0770(4) 0.0771(15) Uani 1 1 d . .
H15 H 0.3260 0.3533 -0.1343 0.092 Uiso 1 1 calc R U
C16 C 0.2821(6) 0.4747(3) 0.0040(3) 0.0630(12) Uani 1 1 d . .
H16 H 0.3359 0.5328 0.0005 0.076 Uiso 1 1 calc R U
C17 C 0.3291(6) 0.6157(5) 0.4538(4) 0.0843(16) Uani 1 1 d . .
H17A H 0.3792 0.6925 0.5003 0.101 Uiso 1 1 calc R U
H17B H 0.4153 0.5710 0.4453 0.101 Uiso 1 1 calc R U
C18 C 0.2161(9) 0.5857(7) 0.5067(5) 0.128(3) Uani 1 1 d . .
H18A H 0.1453 0.6397 0.5292 0.192 Uiso 1 1 calc R U
H18B H 0.2775 0.5833 0.5707 0.192 Uiso 1 1 calc R U
H18C H 0.1518 0.5147 0.4548 0.192 Uiso 1 1 calc R U
C19 C 0.4553(6) 0.9483(3) 0.2418(4) 0.0684(13) Uani 1 1 d . .
C20 C 0.4267(7) 0.9146(4) 0.1295(5) 0.0826(15) Uani 1 1 d . .
H20 H 0.3242 0.8772 0.0826 0.099 Uiso 1 1 calc R U
C21 C 0.5465(8) 0.9356(4) 0.0875(5) 0.0896(17) Uani 1 1 d . .
H21 H 0.5261 0.9107 0.0115 0.108 Uiso 1 1 calc R U
C22 C 0.6996(7) 0.9935(4) 0.1554(6) 0.0872(16) Uani 1 1 d . .
C23 C 0.7291(7) 1.0245(4) 0.2674(5) 0.0887(16) Uani 1 1 d . .
H23 H 0.8323 1.0604 0.3140 0.106 Uiso 1 1 calc R U
C24 C 0.6072(7) 1.0028(4) 0.3104(5) 0.0848(16) Uani 1 1 d . .
H24 H 0.6278 1.0251 0.3860 0.102 Uiso 1 1 calc R U
C25 C 0.8319(8) 1.0206(6) 0.1098(6) 0.120(2) Uani 1 1 d . .
H25A H 0.9213 0.9830 0.1184 0.180 Uiso 1 1 calc R U
H25B H 0.8697 1.0987 0.1495 0.180 Uiso 1 1 calc R U
H25C H 0.7892 0.9974 0.0323 0.180 Uiso 1 1 calc R U
H1 H 0.597(4) 0.848(2) 0.439(2) 0.042(11) Uiso 1 1 d D .

loop_
_atom_site_aniso_label
_atom_site_aniso_U_11
_atom_site_aniso_U_22
_atom_site_aniso_U_33
_atom_site_aniso_U_23
_atom_site_aniso_U_13
_atom_site_aniso_U_12
Br1 0.0668(3) 0.0694(3) 0.1007(4) 0.0372(3) 0.0367(3) 0.0302(2)
Br2 0.0449(3) 0.0766(3) 0.1087(5) 0.0237(3) 0.0066(3) -0.0065(2)
S1 0.0670(8) 0.0486(6) 0.0684(8) 0.0141(5) -0.0047(6) 0.0165(5)
N1 0.045(2) 0.048(2) 0.052(2) 0.0058(17) -0.0022(17) 0.0047(16)
N2 0.056(2) 0.0535(19) 0.045(2) 0.0112(15) 0.0025(16) 0.0147(16)
O1 0.089(2) 0.0542(17) 0.067(2) 0.0014(15) 0.0038(17) 0.0180(16)
O2 0.073(2) 0.068(2) 0.101(3) 0.0321(18) -0.0089(19) 0.0212(17)
O3 0.0422(15) 0.0814(19) 0.0504(17) 0.0341(15) 0.0172(13) 0.0082(14)
C1 0.036(2) 0.061(2) 0.034(2) 0.0144(18) 0.0058(16) 0.0069(18)
C2 0.040(2) 0.066(3) 0.048(2) 0.015(2) 0.0058(18) -0.0012(19)
C3 0.037(2) 0.070(3) 0.058(3) 0.032(2) 0.0152(19) 0.013(2)
C4 0.046(2) 0.054(2) 0.055(2) 0.0275(19) 0.0213(19) 0.0159(18)
C5 0.037(2) 0.046(2) 0.047(2) 0.0215(17) 0.0123(16) 0.0035(16)
C6 0.036(2) 0.054(2) 0.032(2) 0.0194(17) 0.0061(15) 0.0071(17)
C7 0.034(2) 0.056(2) 0.040(2) 0.0173(17) 0.0100(16) 0.0091(17)
C8 0.041(2) 0.056(2) 0.046(2) 0.0137(19) 0.0078(18) 0.0117(18)
C9 0.054(2) 0.058(2) 0.041(2) 0.0175(19) -0.0034(18) 0.009(2)
C10 0.035(2) 0.050(2) 0.045(2) 0.0175(18) 0.0072(17) 0.0082(16)
C11 0.040(2) 0.050(2) 0.043(2) 0.0185(18) -0.0013(17) 0.0071(17)
C12 0.051(3) 0.064(3) 0.065(3) 0.027(2) 0.011(2) -0.001(2)
C13 0.079(4) 0.049(3) 0.093(4) 0.026(3) 0.006(3) -0.003(2)
C14 0.091(4) 0.049(3) 0.064(3) 0.007(2) -0.008(3) 0.022(3)
C15 0.099(4) 0.074(3) 0.048(3) 0.019(2) 0.018(3) 0.030(3)
C16 0.083(3) 0.054(2) 0.049(3) 0.022(2) 0.016(2) 0.011(2)
C17 0.061(3) 0.137(5) 0.059(3) 0.052(3) 0.012(3) 0.008(3)
C18 0.120(5) 0.200(8) 0.102(5) 0.102(5) 0.036(4) 0.007(5)
C19 0.077(3) 0.045(2) 0.064(3) 0.022(2) -0.011(2) 0.005(2)
C20 0.084(4) 0.065(3) 0.087(4) 0.040(3) -0.007(3) 0.001(3)
C21 0.095(4) 0.079(4) 0.092(4) 0.050(3) -0.003(4) 0.006(3)
C22 0.083(4) 0.070(3) 0.116(5) 0.055(3) 0.013(4) 0.014(3)
C23 0.074(4) 0.077(3) 0.092(4) 0.035(3) -0.009(3) -0.003(3)
C24 0.084(4) 0.069(3) 0.074(3) 0.024(3) -0.010(3) 0.004(3)
C25 0.102(5) 0.128(5) 0.153(6) 0.092(5) 0.020(4) 0.013(4)

loop_
_atom_type_symbol
_atom_type_description
_atom_type_scat_dispersion_real
_atom_type_scat_dispersion_imag
_atom_type_scat_source
C C 0.0033 0.0016 'International Tables Vol C Tables 4.2.6.8 and 6.1.1.4'
H H 0.0000 0.0000 'International Tables Vol C Tables 4.2.6.8 and 6.1.1.4'
N N 0.0061 0.0033 'International Tables Vol C Tables 4.2.6.8 and 6.1.1.4'
O O 0.0106 0.0060 'International Tables Vol C Tables 4.2.6.8 and 6.1.1.4'
S S 0.1246 0.1234 'International Tables Vol C Tables 4.2.6.8 and 6.1.1.4'
Br Br -0.2901 2.4595 'International Tables Vol C Tables 4.2.6.8 and 6.1.1.4'

loop_
_geom_angle_atom_site_label_1
_geom_angle_atom_site_label_2
_geom_angle_atom_site_label_3
_geom_angle
O1 S1 O2 120.3(2)
O1 S1 N2 105.1(2)
O2 S1 N2 107.38(18)
O1 S1 C19 109.5(2)
O2 S1 C19 106.2(2)
N2 S1 C19 107.8(2)
C1 N1 C8 110.0(3)
C1 N1 H1 119(3)
C8 N1 H1 121(3)
C9 N2 C8 109.5(3)
C9 N2 S1 121.9(3)
C8 N2 S1 122.9(2)
C7 O3 C17 116.1(3)
N1 C1 C6 112.8(3)
N1 C1 C2 128.5(4)
C6 C1 C2 118.6(3)
C3 C2 C1 120.5(4)
C3 C2 Br2 121.0(3)
C1 C2 Br2 118.5(3)
C4 C3 C2 118.7(4)
C4 C3 H3 120.7
C2 C3 H3 120.7
C5 C4 C3 122.8(3)
C5 C4 Br1 118.4(3)
C3 C4 Br1 118.8(3)
C4 C5 C6 117.7(3)
C4 C5 H5 121.2
C6 C5 H5 121.2
C5 C6 C1 121.7(3)
C5 C6 C7 129.4(3)
C1 C6 C7 108.8(3)
O3 C7 C6 113.7(3)
O3 C7 C10 107.4(3)
C6 C7 C10 114.8(3)
O3 C7 C8 114.2(3)
C6 C7 C8 101.6(3)
C10 C7 C8 104.8(3)
N1 C8 N2 114.2(4)
N1 C8 C7 106.6(3)
N2 C8 C7 102.9(3)
N1 C8 H8 110.9
N2 C8 H8 110.9
C7 C8 H8 110.9
N2 C9 C10 101.6(3)
N2 C9 H9A 111.5
C10 C9 H9A 111.5
N2 C9 H9B 111.5
C10 C9 H9B 111.5
H9A C9 H9B 109.3
C9 C10 C11 117.5(3)
C9 C10 C7 103.7(3)
C11 C10 C7 115.6(3)
C9 C10 H10 106.4
C11 C10 H10 106.4
C7 C10 H10 106.4
C16 C11 C12 118.0(4)
C16 C11 C10 122.4(4)
C12 C11 C10 119.5(4)
C13 C12 C11 121.0(5)
C13 C12 H12 119.5
C11 C12 H12 119.5
C14 C13 C12 120.6(5)
C14 C13 H13 119.7
C12 C13 H13 119.7
C15 C14 C13 119.0(4)
C15 C14 H14 120.5
C13 C14 H14 120.5
C14 C15 C16 121.9(5)
C14 C15 H15 119.1
C16 C15 H15 119.1
C11 C16 C15 119.6(5)
C11 C16 H16 120.2
C15 C16 H16 120.2
O3 C17 C18 109.6(4)
O3 C17 H17A 109.7
C18 C17 H17A 109.7
O3 C17 H17B 109.7
C18 C17 H17B 109.7
H17A C17 H17B 108.2
C17 C18 H18A 109.5
C17 C18 H18B 109.5
H18A C18 H18B 109.5
C17 C18 H18C 109.5
H18A C18 H18C 109.5
H18B C18 H18C 109.5
C24 C19 C20 119.5(6)
C24 C19 S1 121.4(4)
C20 C19 S1 119.1(4)
C21 C20 C19 120.4(5)
C21 C20 H20 119.8
C19 C20 H20 119.8
C20 C21 C22 121.4(6)
C20 C21 H21 119.3
C22 C21 H21 119.3
C23 C22 C21 118.0(6)
C23 C22 C25 120.3(6)
C21 C22 C25 121.7(6)
C24 C23 C22 120.7(5)
C24 C23 H23 119.7
C22 C23 H23 119.7
C19 C24 C23 120.0(5)
C19 C24 H24 120.0
C23 C24 H24 120.0
C22 C25 H25A 109.5
C22 C25 H25B 109.5
H25A C25 H25B 109.5
C22 C25 H25C 109.5
H25A C25 H25C 109.5
H25B C25 H25C 109.5

loop_
_geom_bond_atom_site_label_1
_geom_bond_atom_site_label_2
_geom_bond_distance
Br1 C4 1.904(4)
Br2 C2 1.891(4)
S1 O1 1.426(3)
S1 O2 1.427(3)
S1 N2 1.605(4)
S1 C19 1.754(6)
N1 C1 1.359(5)
N1 C8 1.439(5)
N1 H1 0.803(18)
N2 C9 1.453(5)
N2 C8 1.467(5)
O3 C7 1.416(5)
O3 C17 1.427(5)
C1 C6 1.382(5)
C1 C2 1.399(5)
C2 C3 1.376(5)
C3 C4 1.374(5)
C3 H3 0.9300
C4 C5 1.373(5)
C5 C6 1.381(5)
C5 H5 0.9300
C6 C7 1.520(5)
C7 C10 1.536(5)
C7 C8 1.564(5)
C8 H8 0.9800
C9 C10 1.497(6)
C9 H9A 0.9700
C9 H9B 0.9700
C10 C11 1.510(5)
C10 H10 0.9800
C11 C16 1.369(6)
C11 C12 1.379(6)
C12 C13 1.371(6)
C12 H12 0.9300
C13 C14 1.358(7)
C13 H13 0.9300
C14 C15 1.335(7)
C14 H14 0.9300
C15 C16 1.391(6)
C15 H15 0.9300
C16 H16 0.9300
C17 C18 1.469(7)
C17 H17A 0.9700
C17 H17B 0.9700
C18 H18A 0.9600
C18 H18B 0.9600
C18 H18C 0.9600
C19 C24 1.373(7)
C19 C20 1.382(7)
C20 C21 1.350(8)
C20 H20 0.9300
C21 C22 1.388(7)
C21 H21 0.9300
C22 C23 1.385(8)
C22 C25 1.504(8)
C23 C24 1.377(8)
C23 H23 0.9300
C24 H24 0.9300
C25 H25A 0.9600
C25 H25B 0.9600
C25 H25C 0.9600

loop_
_geom_hbond_atom_site_label_D
_geom_hbond_atom_site_label_H
_geom_hbond_atom_site_label_A
_geom_hbond_distance_DH
_geom_hbond_distance_HA
_geom_hbond_distance_DA
_geom_hbond_angle_DHA
_geom_hbond_site_symmetry_A
N1 H1 O1 0.803(18) 2.19(2) 2.972(4) 164(3) 2_676
C3 H3 O3 0.93 2.55 3.466(5) 168.5 1_655
C3 H3 O3 0.93 2.55 3.466(5) 168.5 1_655
N1 H1 O1 0.803(18) 2.19(2) 2.972(4) 164(3) 2_676

loop_
_geom_torsion_atom_site_label_1
_geom_torsion_atom_site_label_2
_geom_torsion_atom_site_label_3
_geom_torsion_atom_site_label_4
_geom_torsion
O1 S1 N2 C9 -174.7(3)
O2 S1 N2 C9 56.1(4)
C19 S1 N2 C9 -58.0(4)
O1 S1 N2 C8 -24.0(4)
O2 S1 N2 C8 -153.2(3)
C19 S1 N2 C8 92.7(4)
C8 N1 C1 C6 2.8(5)
C8 N1 C1 C2 179.8(4)
N1 C1 C2 C3 -177.9(4)
C6 C1 C2 C3 -1.1(6)
N1 C1 C2 Br2 0.5(6)
C6 C1 C2 Br2 177.4(3)
C1 C2 C3 C4 0.8(6)
Br2 C2 C3 C4 -177.6(3)
C2 C3 C4 C5 -0.5(6)
C2 C3 C4 Br1 178.1(3)
C3 C4 C5 C6 0.6(6)
Br1 C4 C5 C6 -178.0(3)
C4 C5 C6 C1 -0.9(6)
C4 C5 C6 C7 -177.5(4)
N1 C1 C6 C5 178.4(4)
C2 C1 C6 C5 1.1(6)
N1 C1 C6 C7 -4.3(5)
C2 C1 C6 C7 178.3(3)
C17 O3 C7 C6 50.4(5)
C17 O3 C7 C10 178.5(4)
C17 O3 C7 C8 -65.7(5)
C5 C6 C7 O3 57.6(5)
C1 C6 C7 O3 -119.4(3)
C5 C6 C7 C10 -66.7(5)
C1 C6 C7 C10 116.4(4)
C5 C6 C7 C8 -179.2(4)
C1 C6 C7 C8 3.9(4)
C1 N1 C8 N2 -113.0(4)
C1 N1 C8 C7 -0.1(5)
C9 N2 C8 N1 90.6(4)
S1 N2 C8 N1 -63.2(4)
C9 N2 C8 C7 -24.5(4)
S1 N2 C8 C7 -178.3(3)
O3 C7 C8 N1 120.6(3)
C6 C7 C8 N1 -2.2(4)
C10 C7 C8 N1 -122.1(3)
O3 C7 C8 N2 -118.8(3)
C6 C7 C8 N2 118.3(3)
C10 C7 C8 N2 -1.6(4)
C8 N2 C9 C10 41.2(4)
S1 N2 C9 C10 -164.7(3)
N2 C9 C10 C11 -168.8(3)
N2 C9 C10 C7 -39.8(4)
O3 C7 C10 C9 147.4(3)
C6 C7 C10 C9 -85.0(4)
C8 C7 C10 C9 25.5(4)
O3 C7 C10 C11 -82.5(4)
C6 C7 C10 C11 45.1(5)
C8 C7 C10 C11 155.7(3)
C9 C10 C11 C16 16.8(6)
C7 C10 C11 C16 -106.3(5)
C9 C10 C11 C12 -164.3(4)
C7 C10 C11 C12 72.6(5)
C16 C11 C12 C13 0.9(6)
C10 C11 C12 C13 -178.0(4)
C11 C12 C13 C14 -1.3(7)
C12 C13 C14 C15 1.0(8)
C13 C14 C15 C16 -0.5(8)
C12 C11 C16 C15 -0.4(6)
C10 C11 C16 C15 178.5(4)
C14 C15 C16 C11 0.2(7)
C7 O3 C17 C18 169.9(5)
O1 S1 C19 C24 15.4(5)
O2 S1 C19 C24 146.7(4)
N2 S1 C19 C24 -98.4(4)
O1 S1 C19 C20 -163.6(3)
O2 S1 C19 C20 -32.3(4)
N2 S1 C19 C20 82.6(4)
C24 C19 C20 C21 -0.4(7)
S1 C19 C20 C21 178.7(4)
C19 C20 C21 C22 -1.6(8)
C20 C21 C22 C23 3.3(8)
C20 C21 C22 C25 -177.9(5)
C21 C22 C23 C24 -3.0(8)
C25 C22 C23 C24 178.1(5)
C20 C19 C24 C23 0.6(8)
S1 C19 C24 C23 -178.4(4)
C22 C23 C24 C19 1.1(8)

loop_
_platon_squeeze_void_nr
_platon_squeeze_void_average_x
_platon_squeeze_void_average_y
_platon_squeeze_void_average_z
_platon_squeeze_void_volume
_platon_squeeze_void_count_electrons
_platon_squeeze_void_content
1 0.269 0.240 0.291 122 49 ' '
2 -0.269 0.760 0.709 122 49 ' '
